data_1513322
loop_
_publ_author_name
'Feng, Tao'
'Cai, Xiang-Hai'
'Li, Yan'
'Wang, Yuan-Yuan'
'Liu, Ya-Ping'
'Xie, Ming-Jin'
'Luo, Xiao-Dong'

_publ_section_title
;
 Melohenines A and B, two unprecedented alkaloids from Melodinus henryi
;
_journal_coden_ASTM ORLEF7
_journal_issue 21
_journal_name_full 'Organic Letters'
_journal_page_first 4834
_journal_page_last 4837
_journal_paper_doi 10.1021/ol9018826
_journal_volume 11
_journal_year 2009
_chemical_absolute_configuration rm
_chemical_formula_sum 'C24 H36 Cl N2 O7'
_chemical_formula_weight 445.68
_space_group_IT_number 19
_symmetry_cell_setting orthorhombic
_symmetry_space_group_name_Hall 'P 2ac 2ab'
_symmetry_space_group_name_H-M 'P 21 21 21'
_atom_sites_solution_hydrogens geom
_atom_sites_solution_primary direct
_atom_sites_solution_secondary difmap
_audit_creation_method SHELXL-97
_cell_angle_alpha 90.00
_cell_angle_beta 90.00
_cell_angle_gamma 90.00
_cell_formula_units_Z 4
_cell_length_a 9.268(3)
_cell_length_b 13.934(5)
_cell_length_c 19.073(6)
_cell_measurement_reflns_used 4333
_cell_measurement_temperature 293(2)
_cell_measurement_theta_max 25.00
_cell_measurement_theta_min 1.81
_cell_volume 2463.1(14)
_computing_cell_refinement 'Bruker apex II'
_computing_data_collection 'Bruker apex II'
_computing_data_reduction 'Bruker SAINT'
_computing_molecular_graphics 'Bruker SHELXTL'
_computing_publication_material 'Bruker SHELXTL'
_computing_structure_refinement 'SHELXL-97 (Sheldrick, 1997)'
_computing_structure_solution 'SHELXS-97 (Sheldrick, 1990)'
_diffrn_ambient_temperature 293(2)
_diffrn_measured_fraction_theta_full 0.986
_diffrn_measured_fraction_theta_max 0.946
_diffrn_measurement_device_type 'CCD area detector'
_diffrn_measurement_method 'phi and omega scans'
_diffrn_radiation_monochromator graphite
_diffrn_radiation_source 'fine-focus sealed tube'
_diffrn_radiation_type MoK\a
_diffrn_radiation_wavelength 0.71073
_diffrn_reflns_av_R_equivalents 0.2001
_diffrn_reflns_av_sigmaI/netI 0.2556
_diffrn_reflns_limit_h_max 10
_diffrn_reflns_limit_h_min -11
_diffrn_reflns_limit_k_max 16
_diffrn_reflns_limit_k_min -16
_diffrn_reflns_limit_l_max 11
_diffrn_reflns_limit_l_min -22
_diffrn_reflns_number 13332
_diffrn_reflns_theta_full 25.00
_diffrn_reflns_theta_max 25.00
_diffrn_reflns_theta_min 1.81
_exptl_absorpt_coefficient_mu 0.149
_exptl_absorpt_correction_T_max 0.988
_exptl_absorpt_correction_T_min 0.977
_exptl_absorpt_correction_type multi-scan
_exptl_absorpt_process_details sadabs
_exptl_crystal_colour colourless
_exptl_crystal_density_diffrn 1.432
_exptl_crystal_density_method 'not measured'
_exptl_crystal_description block
_exptl_crystal_F_000 1134
_exptl_crystal_size_max 0.18
_exptl_crystal_size_mid 0.13
_exptl_crystal_size_min 0.08
_refine_diff_density_max 0.303
_refine_diff_density_min -0.342
_refine_diff_density_rms 0.075
_refine_ls_abs_structure_details 'None, Friedel Pairs merged'
_refine_ls_abs_structure_Flack 0.0(2)
_refine_ls_extinction_coef 0.0089(17)
_refine_ls_extinction_expression Fc^*^=kFc[1+0.001xFc^2^\l^3^/sin(2\q)]^-1/4^
_refine_ls_extinction_method SHELXL
_refine_ls_goodness_of_fit_ref 0.973
_refine_ls_hydrogen_treatment constr
_refine_ls_matrix_type full
_refine_ls_number_parameters 311
_refine_ls_number_reflns 4333
_refine_ls_number_restraints 0
_refine_ls_restrained_S_all 0.973
_refine_ls_R_factor_all 0.2274
_refine_ls_R_factor_gt 0.0817
_refine_ls_shift/su_max 0.011
_refine_ls_shift/su_mean 0.001
_refine_ls_structure_factor_coef Fsqd
_refine_ls_weighting_details 'calc w=1/[\s^2^(Fo^2^)+(0.0722P)^2^+0.0000P] where P=(Fo^2^+2Fc^2^)/3'
_refine_ls_weighting_scheme calc
_refine_ls_wR_factor_gt 0.1638
_refine_ls_wR_factor_ref 0.2339
_reflns_number_gt 1653
_reflns_number_total 4333
_reflns_threshold_expression >2sigma(I)
_cod_duplicate_entry 1504182
_cod_data_source_file ol9018826sup1.cif
_cod_data_source_block 090629a
_cod_depositor_comments
;
The following automatic conversions were performed:

'_symmetry_cell_setting' value 'Orthorhombic' changed to
'orthorhombic' according to
/home/saulius/struct/CIF-dictionaries/cif_core.dic dictionary named
'cif_core.dic' version 2.4.2 from 2011-04-26.

Automatic conversion script
Id: cif_fix_values 1891 2012-01-12 08:04:46Z andrius 

 Updated bibliographic information.

 Antanas Vaitkus,
 2019-09-22

 Marked entry as a duplicate of entry 1504182.

 Antanas Vaitkus,
 2019-09-22
;
_cod_original_sg_symbol_H-M P2(1)2(1)2(1)
_cod_original_formula_sum 'C24 H30 Cl0.40 N2 O4'
_cod_database_code 1513322

loop_
_symmetry_equiv_pos_as_xyz
'x, y, z'
'-x+1/2, -y, z+1/2'
'x+1/2, -y+1/2, -z'
'-x, y+1/2, -z+1/2'

loop_
_atom_site_label
_atom_site_type_symbol
_atom_site_fract_x
_atom_site_fract_y
_atom_site_fract_z
_atom_site_U_iso_or_equiv
_atom_site_adp_type
_atom_site_occupancy
_atom_site_symmetry_multiplicity
_atom_site_calc_flag
_atom_site_refinement_flags
N1 N 0.1997(8) 0.2413(5) 0.6887(4) 0.037(2) Uani 1 1 d .
N2 N 0.3675(8) 0.3684(5) 0.8920(4) 0.0413(19) Uani 1 1 d .
O1 O 0.4299(6) 0.3008(4) 0.6724(3) 0.0341(15) Uani 1 1 d .
O2 O 0.2911(7) 0.4026(4) 0.5588(3) 0.0508(18) Uani 1 1 d .
O3 O 0.0556(8) 0.3511(5) 0.5468(3) 0.0548(19) Uani 1 1 d .
H3 H 0.0209 0.4044 0.5401 0.082 Uiso 1 1 calc R
O4 O 0.5563(9) 0.4247(5) 0.4734(4) 0.071(2) Uani 1 1 d .
H4 H 0.5942 0.4775 0.4783 0.106 Uiso 1 1 calc R
O5 O 0.4494(7) 0.9570(5) 0.4723(4) 0.081(2) Uani 1 1 d .
H4W H 0.5402 0.9496 0.4581 0.121 Uiso 1 1 d R
H3W H 0.4452 1.0037 0.5041 0.121 Uiso 1 1 d R
O6 O 0.3072(6) 0.5909(4) 0.5137(3) 0.0583(19) Uani 1 1 d .
H2W H 0.3722 0.5591 0.4883 0.088 Uiso 1 1 d R
H1W H 0.3495 0.6403 0.5348 0.088 Uiso 1 1 d R
O7 O 0.6123(10) 0.8231(6) 0.3937(4) 0.113(3) Uani 1 1 d .
H6W H 0.6388 0.8043 0.3510 0.169 Uiso 1 1 d R
H5W H 0.6902 0.8392 0.4183 0.169 Uiso 1 1 d R
C2 C 0.3057(9) 0.3061(6) 0.7208(5) 0.033(2) Uani 1 1 d .
C3 C 0.2640(9) 0.3019(7) 0.8523(4) 0.036(2) Uani 1 1 d .
H3A H 0.2376 0.2490 0.8836 0.043 Uiso 1 1 calc R
C5 C 0.5059(9) 0.3123(7) 0.8882(5) 0.045(3) Uani 1 1 d .
H5A H 0.5052 0.2593 0.9211 0.054 Uiso 1 1 calc R
H5B H 0.5884 0.3530 0.8980 0.054 Uiso 1 1 calc R
C6 C 0.5098(10) 0.2758(6) 0.8125(5) 0.043(3) Uani 1 1 d .
H6A H 0.5633 0.2161 0.8095 0.051 Uiso 1 1 calc R
H6B H 0.5553 0.3227 0.7820 0.051 Uiso 1 1 calc R
C7 C 0.3486(10) 0.2600(6) 0.7907(5) 0.037(2) Uani 1 1 d .
C8 C 0.3107(9) 0.1568(6) 0.7767(5) 0.038(2) Uani 1 1 d .
C9 C 0.3462(10) 0.0744(7) 0.8147(5) 0.046(3) Uani 1 1 d .
H9 H 0.3972 0.0791 0.8566 0.056 Uiso 1 1 calc R
C10 C 0.3040(10) -0.0154(7) 0.7891(5) 0.048(3) Uani 1 1 d .
H10 H 0.3283 -0.0710 0.8134 0.058 Uiso 1 1 calc R
C11 C 0.2256(10) -0.0211(7) 0.7272(5) 0.044(3) Uani 1 1 d .
H11 H 0.1971 -0.0809 0.7105 0.053 Uiso 1 1 calc R
C12 C 0.1893(9) 0.0596(7) 0.6903(5) 0.041(2) Uani 1 1 d .
H12 H 0.1370 0.0548 0.6488 0.050 Uiso 1 1 calc R
C13 C 0.2314(9) 0.1482(7) 0.7154(5) 0.036(2) Uani 1 1 d .
C14 C 0.1272(10) 0.3528(6) 0.8308(4) 0.042(2) Uani 1 1 d .
H14A H 0.0733 0.3720 0.8720 0.051 Uiso 1 1 calc R
H14B H 0.0672 0.3102 0.8031 0.051 Uiso 1 1 calc R
C15 C 0.1685(9) 0.4421(7) 0.7872(5) 0.042(3) Uani 1 1 d .
H15 H 0.0786 0.4741 0.7736 0.051 Uiso 1 1 calc R
C16 C 0.2461(9) 0.4098(6) 0.7179(5) 0.039(2) Uani 1 1 d .
H16 H 0.3261 0.4539 0.7085 0.046 Uiso 1 1 calc R
C17 C 0.1337(10) 0.4182(6) 0.6573(5) 0.043(3) Uani 1 1 d .
H17A H 0.0399 0.3984 0.6746 0.052 Uiso 1 1 calc R
H17B H 0.1265 0.4848 0.6431 0.052 Uiso 1 1 calc R
C18 C 0.1751(15) 0.6788(9) 0.8042(9) 0.142(7) Uani 1 1 d .
H18A H 0.0853 0.6513 0.7891 0.213 Uiso 1 1 calc R
H18B H 0.1998 0.7315 0.7741 0.213 Uiso 1 1 calc R
H18C H 0.1656 0.7013 0.8515 0.213 Uiso 1 1 calc R
C19 C 0.2856(12) 0.6078(6) 0.8009(6) 0.059(3) Uani 1 1 d .
H19A H 0.3706 0.6332 0.8242 0.071 Uiso 1 1 calc R
H19B H 0.3106 0.5980 0.7521 0.071 Uiso 1 1 calc R
C20 C 0.2514(10) 0.5104(6) 0.8330(5) 0.043(3) Uani 1 1 d .
H20 H 0.1926 0.5221 0.8749 0.051 Uiso 1 1 calc R
C21 C 0.3904(11) 0.4660(7) 0.8572(5) 0.055(3) Uani 1 1 d .
H21A H 0.4369 0.5088 0.8903 0.067 Uiso 1 1 calc R
H21B H 0.4542 0.4584 0.8173 0.067 Uiso 1 1 calc R
C22 C 0.1719(10) 0.3585(6) 0.5947(5) 0.038(2) Uani 1 1 d .
C23 C 0.2182(10) 0.2554(6) 0.6135(5) 0.038(2) Uani 1 1 d .
H23 H 0.1727 0.2058 0.5846 0.046 Uiso 1 1 calc R
C24 C 0.3832(10) 0.2608(6) 0.6058(5) 0.042(3) Uani 1 1 d .
H24 H 0.4271 0.1983 0.5957 0.051 Uiso 1 1 calc R
C25 C 0.4013(10) 0.3315(6) 0.5466(5) 0.041(3) Uani 1 1 d .
H25 H 0.3800 0.2987 0.5023 0.049 Uiso 1 1 calc R
C26 C 0.5450(12) 0.3785(7) 0.5403(5) 0.059(3) Uani 1 1 d .
H26A H 0.5567 0.4254 0.5775 0.071 Uiso 1 1 calc R
H26B H 0.6206 0.3308 0.5451 0.071 Uiso 1 1 calc R
Cl1 Cl 0.6451(3) 0.63511(19) 0.48902(14) 0.0613(9) Uani 1 1 d .

loop_
_atom_site_aniso_label
_atom_site_aniso_U_11
_atom_site_aniso_U_22
_atom_site_aniso_U_33
_atom_site_aniso_U_23
_atom_site_aniso_U_13
_atom_site_aniso_U_12
N1 0.038(5) 0.037(5) 0.037(5) 0.001(4) -0.003(4) 0.000(4)
N2 0.045(5) 0.035(5) 0.044(5) -0.001(4) 0.005(4) -0.007(4)
O1 0.037(4) 0.036(4) 0.030(4) -0.004(3) -0.003(3) -0.005(3)
O2 0.058(4) 0.043(4) 0.052(5) 0.006(3) 0.002(4) 0.007(4)
O3 0.072(5) 0.052(5) 0.040(4) 0.011(4) -0.009(4) 0.005(4)
O4 0.091(6) 0.064(6) 0.057(5) -0.003(4) 0.024(4) -0.007(5)
O5 0.079(5) 0.079(6) 0.083(6) 0.017(4) 0.011(5) -0.027(5)
O6 0.059(4) 0.058(4) 0.059(5) 0.006(4) -0.004(4) -0.001(4)
O7 0.149(8) 0.095(7) 0.094(7) 0.007(5) -0.039(6) -0.027(6)
C2 0.032(6) 0.034(5) 0.035(6) 0.006(5) 0.003(5) -0.003(4)
C3 0.036(6) 0.045(6) 0.027(6) 0.004(5) 0.002(4) 0.009(5)
C5 0.037(6) 0.047(7) 0.051(7) -0.001(6) -0.004(5) 0.005(5)
C6 0.057(7) 0.033(6) 0.038(7) 0.004(5) 0.001(5) 0.002(5)
C7 0.049(6) 0.034(5) 0.029(6) -0.005(4) -0.009(5) -0.001(5)
C8 0.040(6) 0.036(6) 0.039(6) -0.002(5) 0.003(5) -0.009(5)
C9 0.053(7) 0.044(6) 0.043(7) -0.005(5) -0.014(5) 0.005(5)
C10 0.061(7) 0.038(6) 0.045(7) 0.006(5) -0.006(6) 0.005(5)
C11 0.053(7) 0.028(6) 0.050(7) 0.012(5) -0.005(6) -0.004(5)
C12 0.041(6) 0.045(6) 0.038(6) 0.002(5) -0.006(5) -0.016(5)
C13 0.033(6) 0.045(6) 0.029(6) 0.000(5) -0.002(4) 0.007(5)
C14 0.047(6) 0.047(6) 0.033(6) -0.002(5) 0.015(5) 0.004(5)
C15 0.024(6) 0.059(7) 0.044(6) 0.009(5) 0.012(5) 0.009(5)
C16 0.041(6) 0.033(6) 0.042(6) 0.005(5) 0.007(5) -0.004(5)
C17 0.041(6) 0.043(6) 0.046(7) -0.003(5) 0.004(5) 0.004(5)
C18 0.113(13) 0.059(9) 0.25(2) 0.065(11) 0.076(13) 0.034(9)
C19 0.074(8) 0.031(6) 0.073(8) -0.005(5) -0.003(6) -0.002(6)
C20 0.049(6) 0.046(6) 0.033(6) 0.000(5) 0.005(5) 0.006(5)
C21 0.063(8) 0.050(7) 0.053(7) -0.007(6) -0.001(6) 0.003(6)
C22 0.050(6) 0.029(5) 0.036(6) 0.000(5) -0.004(5) -0.006(5)
C23 0.047(6) 0.034(6) 0.033(6) -0.002(5) -0.002(5) -0.009(5)
C24 0.064(7) 0.036(6) 0.028(6) 0.005(5) 0.002(5) 0.009(5)
C25 0.044(7) 0.041(6) 0.037(6) -0.001(5) -0.005(5) -0.003(5)
C26 0.078(8) 0.061(8) 0.038(7) 0.014(6) 0.001(6) 0.003(6)
Cl1 0.0652(17) 0.0553(17) 0.063(2) 0.0007(15) -0.0047(15) -0.0010(14)

loop_
_atom_type_symbol
_atom_type_description
_atom_type_scat_dispersion_real
_atom_type_scat_dispersion_imag
_atom_type_scat_source
C C 0.0033 0.0016 'International Tables Vol C Tables 4.2.6.8 and 6.1.1.4'
H H 0.0000 0.0000 'International Tables Vol C Tables 4.2.6.8 and 6.1.1.4'
N N 0.0061 0.0033 'International Tables Vol C Tables 4.2.6.8 and 6.1.1.4'
O O 0.0106 0.0060 'International Tables Vol C Tables 4.2.6.8 and 6.1.1.4'
Cl Cl 0.1484 0.1585 'International Tables Vol C Tables 4.2.6.8 and 6.1.1.4'

loop_
_geom_angle_atom_site_label_1
_geom_angle_atom_site_label_2
_geom_angle_atom_site_label_3
_geom_angle
C13 N1 C23 116.7(7)
C13 N1 C2 105.9(7)
C23 N1 C2 104.4(7)
C5 N2 C21 108.9(7)
C5 N2 C3 101.3(6)
C21 N2 C3 114.3(7)
C24 O1 C2 109.5(6)
C22 O2 C25 109.1(6)
C22 O3 H3 109.5
C26 O4 H4 109.5
H4W O5 H3W 109.5
H2W O6 H1W 109.5
H6W O7 H5W 109.5
N1 C2 O1 103.3(6)
N1 C2 C7 106.2(7)
O1 C2 C7 108.7(7)
N1 C2 C16 108.7(7)
O1 C2 C16 107.6(7)
C7 C2 C16 121.1(8)
C14 C3 C7 113.7(7)
C14 C3 N2 112.0(7)
C7 C3 N2 106.8(7)
C14 C3 H3A 108.0
C7 C3 H3A 108.0
N2 C3 H3A 108.0
N2 C5 C6 103.8(7)
N2 C5 H5A 111.0
C6 C5 H5A 111.0
N2 C5 H5B 111.0
C6 C5 H5B 111.0
H5A C5 H5B 109.0
C5 C6 C7 105.9(7)
C5 C6 H6A 110.6
C7 C6 H6A 110.6
C5 C6 H6B 110.6
C7 C6 H6B 110.6
H6A C6 H6B 108.7
C8 C7 C3 112.5(8)
C8 C7 C2 100.7(7)
C3 C7 C2 112.0(7)
C8 C7 C6 113.9(8)
C3 C7 C6 103.4(7)
C2 C7 C6 114.7(8)
C13 C8 C9 119.4(9)
C13 C8 C7 110.9(8)
C9 C8 C7 129.7(8)
C8 C9 C10 119.2(9)
C8 C9 H9 120.4
C10 C9 H9 120.4
C11 C10 C9 119.6(9)
C11 C10 H10 120.2
C9 C10 H10 120.2
C12 C11 C10 121.2(9)
C12 C11 H11 119.4
C10 C11 H11 119.4
C11 C12 C13 119.2(9)
C11 C12 H12 120.4
C13 C12 H12 120.4
C12 C13 C8 121.3(9)
C12 C13 N1 129.3(8)
C8 C13 N1 109.4(8)
C3 C14 C15 108.5(7)
C3 C14 H14A 110.0
C15 C14 H14A 110.0
C3 C14 H14B 110.0
C15 C14 H14B 110.0
H14A C14 H14B 108.4
C20 C15 C14 108.8(8)
C20 C15 C16 115.9(7)
C14 C15 C16 109.6(7)
C20 C15 H15 107.4
C14 C15 H15 107.4
C16 C15 H15 107.4
C2 C16 C17 109.6(7)
C2 C16 C15 113.6(7)
C17 C16 C15 107.2(7)
C2 C16 H16 108.8
C17 C16 H16 108.8
C15 C16 H16 108.8
C22 C17 C16 113.0(7)
C22 C17 H17A 109.0
C16 C17 H17A 109.0
C22 C17 H17B 109.0
C16 C17 H17B 109.0
H17A C17 H17B 107.8
C19 C18 H18A 109.5
C19 C18 H18B 109.5
H18A C18 H18B 109.5
C19 C18 H18C 109.5
H18A C18 H18C 109.5
H18B C18 H18C 109.5
C18 C19 C20 116.8(10)
C18 C19 H19A 108.1
C20 C19 H19A 108.1
C18 C19 H19B 108.1
C20 C19 H19B 108.1
H19A C19 H19B 107.3
C21 C20 C15 110.8(8)
C21 C20 C19 108.2(8)
C15 C20 C19 115.9(8)
C21 C20 H20 107.2
C15 C20 H20 107.2
C19 C20 H20 107.2
C20 C21 N2 112.4(8)
C20 C21 H21A 109.1
N2 C21 H21A 109.1
C20 C21 H21B 109.1
N2 C21 H21B 109.1
H21A C21 H21B 107.9
O3 C22 O2 107.9(7)
O3 C22 C17 112.1(8)
O2 C22 C17 108.9(7)
O3 C22 C23 107.1(7)
O2 C22 C23 107.2(7)
C17 C22 C23 113.4(7)
N1 C23 C24 102.6(7)
N1 C23 C22 108.8(7)
C24 C23 C22 102.1(7)
N1 C23 H23 114.0
C24 C23 H23 114.0
C22 C23 H23 114.0
O1 C24 C25 111.7(7)
O1 C24 C23 103.3(7)
C25 C24 C23 102.4(7)
O1 C24 H24 112.9
C25 C24 H24 112.9
C23 C24 H24 112.9
O2 C25 C26 110.2(8)
O2 C25 C24 104.4(7)
C26 C25 C24 116.6(8)
O2 C25 H25 108.5
C26 C25 H25 108.5
C24 C25 H25 108.5
O4 C26 C25 109.6(8)
O4 C26 H26A 109.8
C25 C26 H26A 109.8
O4 C26 H26B 109.8
C25 C26 H26B 109.8
H26A C26 H26B 108.2

loop_
_geom_bond_atom_site_label_1
_geom_bond_atom_site_label_2
_geom_bond_distance
N1 C13 1.424(11)
N1 C23 1.458(11)
N1 C2 1.468(11)
N2 C5 1.504(10)
N2 C21 1.527(11)
N2 C3 1.534(10)
O1 C24 1.454(10)
O1 C2 1.478(9)
O2 C22 1.438(10)
O2 C25 1.443(10)
O3 C22 1.417(10)
O3 H3 0.8200
O4 C26 1.434(10)
O4 H4 0.8200
O5 H4W 0.8900
O5 H3W 0.8900
O6 H2W 0.8900
O6 H1W 0.8899
O7 H6W 0.8900
O7 H5W 0.8900
C2 C7 1.533(12)
C2 C16 1.548(12)
C3 C14 1.509(11)
C3 C7 1.527(12)
C3 H3A 0.9800
C5 C6 1.531(12)
C5 H5A 0.9700
C5 H5B 0.9700
C6 C7 1.566(12)
C6 H6A 0.9700
C6 H6B 0.9700
C7 C8 1.504(11)
C8 C13 1.387(11)
C8 C9 1.397(12)
C9 C10 1.399(12)
C9 H9 0.9300
C10 C11 1.389(12)
C10 H10 0.9300
C11 C12 1.369(12)
C11 H11 0.9300
C12 C13 1.380(12)
C12 H12 0.9300
C14 C15 1.545(12)
C14 H14A 0.9700
C14 H14B 0.9700
C15 C20 1.504(12)
C15 C16 1.569(12)
C15 H15 0.9800
C16 C17 1.560(12)
C16 H16 0.9800
C17 C22 1.497(11)
C17 H17A 0.9700
C17 H17B 0.9700
C18 C19 1.425(14)
C18 H18A 0.9600
C18 H18B 0.9600
C18 H18C 0.9600
C19 C20 1.523(12)
C19 H19A 0.9700
C19 H19B 0.9700
C20 C21 1.502(12)
C20 H20 0.9800
C21 H21A 0.9700
C21 H21B 0.9700
C22 C23 1.541(12)
C23 C24 1.538(12)
C23 H23 0.9800
C24 C25 1.508(12)
C24 H24 0.9800
C25 C26 1.488(13)
C25 H25 0.9800
C26 H26A 0.9700
C26 H26B 0.9700

loop_
_geom_torsion_atom_site_label_1
_geom_torsion_atom_site_label_2
_geom_torsion_atom_site_label_3
_geom_torsion_atom_site_label_4
_geom_torsion
C13 N1 C2 O1 87.2(7)
C23 N1 C2 O1 -36.6(8)
C13 N1 C2 C7 -27.1(9)
C23 N1 C2 C7 -150.9(7)
C13 N1 C2 C16 -158.8(7)
C23 N1 C2 C16 77.5(8)
C24 O1 C2 N1 17.2(8)
C24 O1 C2 C7 129.6(7)
C24 O1 C2 C16 -97.6(8)
C5 N2 C3 C14 -164.1(7)
C21 N2 C3 C14 -47.2(9)
C5 N2 C3 C7 -39.0(8)
C21 N2 C3 C7 77.9(8)
C21 N2 C5 C6 -77.8(8)
C3 N2 C5 C6 42.9(8)
N2 C5 C6 C7 -31.9(9)
C14 C3 C7 C8 -93.5(9)
N2 C3 C7 C8 142.4(8)
C14 C3 C7 C2 19.1(10)
N2 C3 C7 C2 -105.0(8)
C14 C3 C7 C6 143.2(8)
N2 C3 C7 C6 19.1(8)
N1 C2 C7 C8 22.8(9)
O1 C2 C7 C8 -87.7(8)
C16 C2 C7 C8 147.1(8)
N1 C2 C7 C3 -97.0(8)
O1 C2 C7 C3 152.5(7)
C16 C2 C7 C3 27.3(11)
N1 C2 C7 C6 145.5(7)
O1 C2 C7 C6 35.0(9)
C16 C2 C7 C6 -90.2(10)
C5 C6 C7 C8 -114.8(8)
C5 C6 C7 C3 7.6(9)
C5 C6 C7 C2 129.9(8)
C3 C7 C8 C13 108.5(8)
C2 C7 C8 C13 -10.9(10)
C6 C7 C8 C13 -134.3(8)
C3 C7 C8 C9 -73.0(12)
C2 C7 C8 C9 167.6(9)
C6 C7 C8 C9 44.2(13)
C13 C8 C9 C10 1.6(14)
C7 C8 C9 C10 -176.8(9)
C8 C9 C10 C11 -1.1(15)
C9 C10 C11 C12 0.4(15)
C10 C11 C12 C13 -0.2(15)
C11 C12 C13 C8 0.6(14)
C11 C12 C13 N1 -176.0(9)
C9 C8 C13 C12 -1.4(13)
C7 C8 C13 C12 177.3(8)
C9 C8 C13 N1 175.9(8)
C7 C8 C13 N1 -5.4(10)
C23 N1 C13 C12 -47.0(13)
C2 N1 C13 C12 -162.6(9)
C23 N1 C13 C8 136.1(8)
C2 N1 C13 C8 20.4(10)
C7 C3 C14 C15 -65.5(9)
N2 C3 C14 C15 55.8(9)
C3 C14 C15 C20 -64.1(9)
C3 C14 C15 C16 63.6(9)
N1 C2 C16 C17 -23.8(9)
O1 C2 C16 C17 87.4(8)
C7 C2 C16 C17 -146.9(8)
N1 C2 C16 C15 96.1(9)
O1 C2 C16 C15 -152.7(7)
C7 C2 C16 C15 -27.0(11)
C20 C15 C16 C2 105.0(9)
C14 C15 C16 C2 -18.7(11)
C20 C15 C16 C17 -133.8(8)
C14 C15 C16 C17 102.5(8)
C2 C16 C17 C22 -35.6(10)
C15 C16 C17 C22 -159.3(7)
C14 C15 C20 C21 63.1(10)
C16 C15 C20 C21 -61.0(10)
C14 C15 C20 C19 -173.1(8)
C16 C15 C20 C19 62.8(11)
C18 C19 C20 C21 -152.0(12)
C18 C19 C20 C15 82.9(14)
C15 C20 C21 N2 -53.2(10)
C19 C20 C21 N2 178.7(8)
C5 N2 C21 C20 157.4(8)
C3 N2 C21 C20 45.0(10)
C25 O2 C22 O3 -108.4(7)
C25 O2 C22 C17 129.8(7)
C25 O2 C22 C23 6.7(9)
C16 C17 C22 O3 167.7(7)
C16 C17 C22 O2 -73.0(9)
C16 C17 C22 C23 46.3(11)
C13 N1 C23 C24 -75.1(9)
C2 N1 C23 C24 41.4(8)
C13 N1 C23 C22 177.3(7)
C2 N1 C23 C22 -66.2(8)
O3 C22 C23 N1 -119.2(8)
O2 C22 C23 N1 125.2(8)
C17 C22 C23 N1 5.0(11)
O3 C22 C23 C24 132.8(7)
O2 C22 C23 C24 17.2(9)
C17 C22 C23 C24 -103.0(9)
C2 O1 C24 C25 117.1(8)
C2 O1 C24 C23 7.7(8)
N1 C23 C24 O1 -29.9(8)
C22 C23 C24 O1 82.8(8)
N1 C23 C24 C25 -146.1(7)
C22 C23 C24 C25 -33.4(9)
C22 O2 C25 C26 -154.5(7)
C22 O2 C25 C24 -28.6(9)
O1 C24 C25 O2 -71.4(9)
C23 C24 C25 O2 38.5(9)
O1 C24 C25 C26 50.3(11)
C23 C24 C25 C26 160.3(8)
O2 C25 C26 O4 -75.0(10)
C24 C25 C26 O4 166.3(8)
